data_2213026
loop_
_publ_author_name
'B\"uy\"ukg\"ung\"or, Orhan'
'Odaba\,so\(glu, Mustafa'
'Narayana, B.'
'Vijesh, A. M.'
'Yathirajan, H. S.'

_publ_section_title (<i>E</i>)-2-Hydroxy-5-methyl-3-[(4-methyl-2-pyridyl)iminomethyl]benzaldehyde
_journal_coeditor_code SJ2259
_journal_issue 4
_journal_name_full 'Acta Crystallographica Section E'
_journal_page_first o1996
_journal_page_last o1998
_journal_paper_doi 10.1107/S1600536807013177
_journal_volume 63
_journal_year 2007
_chemical_formula_iupac 'C15 H14 N2 O2'
_chemical_formula_moiety 'C15 H14 N2 O2'
_chemical_formula_sum 'C15 H14 N2 O2'
_chemical_formula_weight 254.28
_chemical_name_systematic
;
(E)-2-Hydroxy-5-methyl-3-[(4-methyl-2-pyridyl)iminomethyl]benzaldehyde
;
_space_group_IT_number 7
_symmetry_cell_setting monoclinic
_symmetry_space_group_name_Hall 'P -2yc'
_symmetry_space_group_name_H-M 'P 1 c 1'
_atom_sites_solution_hydrogens geom
_atom_sites_solution_primary direct
_atom_sites_solution_secondary difmap
_audit_creation_method SHELXL-97
_cell_angle_alpha 90.00
_cell_angle_beta 109.273(7)
_cell_angle_gamma 90.00
_cell_formula_units_Z 2
_cell_length_a 7.4936(7)
_cell_length_b 4.5019(3)
_cell_length_c 20.677(2)
_cell_measurement_reflns_used 10340
_cell_measurement_temperature 296
_cell_measurement_theta_max 27.82
_cell_measurement_theta_min 2.09
_cell_volume 658.45(10)
_computing_cell_refinement X-AREA
_computing_data_collection 'X-AREA (Stoe & Cie, 2002)'
_computing_data_reduction 'X-RED32 (Stoe & Cie, 2002)'
_computing_molecular_graphics 'ORTEP-3 for Windows (Farrugia, 1997)'
_computing_publication_material 'WinGX (Farrugia, 1999)'
_computing_structure_refinement 'SHELXL97 (Sheldrick, 1997)'
_computing_structure_solution 'SHELXS97 (Sheldrick, 1997)'
_diffrn_ambient_temperature 296
_diffrn_detector_area_resol_mean 6.67
_diffrn_measured_fraction_theta_full 0.999
_diffrn_measured_fraction_theta_max 0.999
_diffrn_measurement_device '2-circle goniometer'
_diffrn_measurement_device_type 'Stoe IPDS-II'
_diffrn_measurement_method \w
_diffrn_radiation_monochromator 'plane graphite'
_diffrn_radiation_source 'fine-focus sealed tube'
_diffrn_radiation_type MoK\a
_diffrn_radiation_wavelength 0.71073
_diffrn_reflns_av_R_equivalents 0.0602
_diffrn_reflns_av_sigmaI/netI 0.0298
_diffrn_reflns_limit_h_max 9
_diffrn_reflns_limit_h_min -9
_diffrn_reflns_limit_k_max 5
_diffrn_reflns_limit_k_min -5
_diffrn_reflns_limit_l_max 25
_diffrn_reflns_limit_l_min -25
_diffrn_reflns_number 10340
_diffrn_reflns_theta_full 26.00
_diffrn_reflns_theta_max 26.00
_diffrn_reflns_theta_min 2.09
_diffrn_standards_decay_% <2
_diffrn_standards_number 0
_exptl_absorpt_coefficient_mu 0.087
_exptl_absorpt_correction_T_max 0.9841
_exptl_absorpt_correction_T_min 0.9540
_exptl_absorpt_correction_type integration
_exptl_absorpt_process_details '(X-RED32; Stoe & Cie, 2002)'
_exptl_crystal_colour red
_exptl_crystal_density_diffrn 1.283
_exptl_crystal_density_method 'not measured'
_exptl_crystal_description prism
_exptl_crystal_F_000 268
_exptl_crystal_size_max 0.670
_exptl_crystal_size_mid 0.423
_exptl_crystal_size_min 0.210
_refine_diff_density_max 0.094
_refine_diff_density_min -0.090
_refine_ls_extinction_method none
_refine_ls_goodness_of_fit_ref 0.947
_refine_ls_hydrogen_treatment constr
_refine_ls_matrix_type full
_refine_ls_number_parameters 174
_refine_ls_number_reflns 1303
_refine_ls_number_restraints 2
_refine_ls_restrained_S_all 0.946
_refine_ls_R_factor_all 0.0424
_refine_ls_R_factor_gt 0.0319
_refine_ls_shift/su_max 0.000
_refine_ls_shift/su_mean 0.000
_refine_ls_structure_factor_coef Fsqd
_refine_ls_weighting_details 'calc w=1/[\s^2^(Fo^2^)+(0.0536P)^2^] where P=(Fo^2^+2Fc^2^)/3'
_refine_ls_weighting_scheme calc
_refine_ls_wR_factor_gt 0.0766
_refine_ls_wR_factor_ref 0.0805
_reflns_number_gt 1021
_reflns_number_total 1303
_reflns_threshold_expression I>2\s(I)
_cod_data_source_file sj2259.cif
_cod_data_source_block I
_cod_original_cell_volume 658.46(10)
_cod_original_sg_symbol_H-M 'P c'
_cod_database_code 2213026
_cod_database_fobs_code 2213026

loop_
_symmetry_equiv_pos_as_xyz
'x, y, z'
'x, -y, z+1/2'

loop_
_atom_site_type_symbol
_atom_site_label
_atom_site_fract_x
_atom_site_fract_y
_atom_site_fract_z
_atom_site_U_iso_or_equiv
_atom_site_adp_type
_atom_site_calc_flag
_atom_site_refinement_flags
_atom_site_occupancy
C C1 0.4317(3) -0.0013(5) 0.57367(11) 0.0488(6) Uani d . 1
C C2 0.2426(3) -0.0952(5) 0.56069(12) 0.0501(6) Uani d . 1
C C3 0.2016(3) -0.3027(6) 0.60417(12) 0.0538(6) Uani d . 1
C C4 0.3481(3) -0.4155(6) 0.65903(13) 0.0545(6) Uani d . 1
H H4 0.3197 -0.5541 0.6875 0.065 Uiso calc R 1
C C5 0.5350(3) -0.3302(5) 0.67320(13) 0.0531(6) Uani d . 1
C C6 0.5718(3) -0.1245(6) 0.62960(13) 0.0539(6) Uani d . 1
H H6 0.6963 -0.0652 0.6380 0.065 Uiso calc R 1
C C7 0.0078(4) -0.4072(7) 0.59118(15) 0.0687(7) Uani d . 1
H H7 -0.0858 -0.3355 0.5525 0.082 Uiso calc R 1
C C8 0.6893(4) -0.4615(7) 0.73225(14) 0.0678(7) Uani d . 1
H H8A 0.7556 -0.3054 0.7622 0.081 Uiso calc R 1
H H8B 0.7758 -0.5682 0.7154 0.081 Uiso calc R 1
H H8C 0.6354 -0.5949 0.7570 0.081 Uiso calc R 1
C C9 0.4811(3) 0.2133(6) 0.53053(14) 0.0538(6) Uani d . 1
H H9 0.6070 0.2674 0.5402 0.065 Uiso calc R 1
C C10 0.4038(3) 0.5390(6) 0.43680(12) 0.0529(6) Uani d . 1
C C11 0.2599(4) 0.6570(5) 0.38320(13) 0.0579(7) Uani d . 1
H H11 0.1355 0.6016 0.3765 0.069 Uiso calc R 1
C C12 0.2991(4) 0.8583(6) 0.33903(14) 0.0613(7) Uani d . 1
C C13 0.4866(4) 0.9297(7) 0.35246(16) 0.0696(7) Uani d . 1
H H13 0.5221 1.0589 0.3238 0.084 Uiso calc R 1
C C14 0.6213(4) 0.8077(7) 0.40885(15) 0.0706(8) Uani d . 1
H H14 0.7460 0.8680 0.4182 0.085 Uiso calc R 1
C C15 0.1434(5) 0.9910(8) 0.27985(16) 0.0814(9) Uani d . 1
H H15A 0.0267 0.9844 0.2895 0.098 Uiso calc R 1
H H15B 0.1306 0.8797 0.2390 0.098 Uiso calc R 1
H H15C 0.1739 1.1936 0.2734 0.098 Uiso calc R 1
N N1 0.3543(3) 0.3305(5) 0.47917(11) 0.0544(5) Uani d . 1
N N2 0.5855(3) 0.6104(5) 0.45063(13) 0.0645(6) Uani d . 1
O O1 0.1024(2) 0.0140(4) 0.50696(9) 0.0645(5) Uani d . 1
H H1 0.1462 0.1326 0.4861 0.097 Uiso calc R 1
O O2 -0.0382(3) -0.5808(5) 0.62748(11) 0.0854(6) Uani d . 1

loop_
_atom_site_aniso_label
_atom_site_aniso_U_11
_atom_site_aniso_U_22
_atom_site_aniso_U_33
_atom_site_aniso_U_12
_atom_site_aniso_U_13
_atom_site_aniso_U_23
C1 0.0501(13) 0.0433(12) 0.0549(14) -0.0034(11) 0.0197(11) -0.0066(11)
C2 0.0465(13) 0.0516(14) 0.0528(13) -0.0009(11) 0.0174(11) -0.0063(12)
C3 0.0511(14) 0.0541(15) 0.0605(16) -0.0024(11) 0.0245(13) -0.0040(12)
C4 0.0532(13) 0.0560(14) 0.0598(14) 0.0028(12) 0.0261(11) -0.0027(13)
C5 0.0509(13) 0.0511(13) 0.0580(14) 0.0018(11) 0.0190(11) -0.0076(11)
C6 0.0474(13) 0.0524(14) 0.0627(15) -0.0043(10) 0.0194(12) -0.0113(12)
C7 0.0503(14) 0.089(2) 0.0697(15) -0.0005(13) 0.0238(12) 0.0141(15)
C8 0.0585(14) 0.0744(18) 0.0698(17) 0.0047(14) 0.0200(12) 0.0022(16)
C9 0.0518(13) 0.0483(13) 0.0647(14) -0.0083(11) 0.0241(12) -0.0091(12)
C10 0.0595(15) 0.0450(13) 0.0591(15) -0.0075(11) 0.0261(12) -0.0085(11)
C11 0.0611(15) 0.0512(14) 0.0600(15) -0.0088(12) 0.0180(13) -0.0084(12)
C12 0.0797(19) 0.0510(14) 0.0534(14) -0.0036(12) 0.0221(13) -0.0064(11)
C13 0.087(2) 0.0634(17) 0.0661(17) -0.0102(15) 0.0352(16) 0.0044(15)
C14 0.0639(17) 0.078(2) 0.078(2) -0.0122(15) 0.0343(16) 0.0037(17)
C15 0.093(2) 0.0723(19) 0.0681(18) -0.0044(17) 0.0116(16) 0.0044(17)
N1 0.0585(12) 0.0471(11) 0.0591(12) -0.0057(9) 0.0216(11) -0.0045(10)
N2 0.0593(13) 0.0653(14) 0.0715(14) -0.0083(11) 0.0250(11) 0.0010(12)
O1 0.0506(10) 0.0742(11) 0.0667(10) -0.0026(8) 0.0165(8) 0.0102(9)
O2 0.0613(11) 0.1133(16) 0.0887(13) -0.0101(11) 0.0342(10) 0.0251(13)

loop_
_atom_type_symbol
_atom_type_description
_atom_type_scat_dispersion_real
_atom_type_scat_dispersion_imag
_atom_type_scat_source
C C 0.0033 0.0000 'International Tables Vol C Tables 4.2.6.8 and 6.1.1.4'
H H 0.0000 0.0000 'International Tables Vol C Tables 4.2.6.8 and 6.1.1.4'
N N 0.0061 0.0000 'International Tables Vol C Tables 4.2.6.8 and 6.1.1.4'
O O 0.0106 0.0000 'International Tables Vol C Tables 4.2.6.8 and 6.1.1.4'

loop_
_geom_angle_atom_site_label_1
_geom_angle_atom_site_label_2
_geom_angle_atom_site_label_3
_geom_angle
C6 C1 C2 118.1(2)
C6 C1 C9 120.1(2)
C2 C1 C9 121.8(2)
O1 C2 C3 119.82(19)
O1 C2 C1 120.5(2)
C3 C2 C1 119.7(2)
C4 C3 C2 119.1(2)
C4 C3 C7 120.1(2)
C2 C3 C7 120.8(2)
C5 C4 C3 122.8(3)
C5 C4 H4 118.6
C3 C4 H4 118.6
C6 C5 C4 116.9(2)
C6 C5 C8 121.9(2)
C4 C5 C8 121.1(3)
C5 C6 C1 123.3(2)
C5 C6 H6 118.3
C1 C6 H6 118.3
O2 C7 C3 124.2(2)
O2 C7 H7 117.9
C3 C7 H7 117.9
C5 C8 H8A 109.5
C5 C8 H8B 109.5
H8A C8 H8B 109.5
C5 C8 H8C 109.5
H8A C8 H8C 109.5
H8B C8 H8C 109.5
N1 C9 C1 121.1(2)
N1 C9 H9 119.5
C1 C9 H9 119.5
N2 C10 C11 123.6(2)
N2 C10 N1 119.0(2)
C11 C10 N1 117.4(2)
C10 C11 C12 120.3(2)
C10 C11 H11 119.9
C12 C11 H11 119.9
C13 C12 C11 116.4(3)
C13 C12 C15 122.4(3)
C11 C12 C15 121.2(3)
C12 C13 C14 119.4(3)
C12 C13 H13 120.3
C14 C13 H13 120.3
N2 C14 C13 124.6(3)
N2 C14 H14 117.7
C13 C14 H14 117.7
C12 C15 H15A 109.5
C12 C15 H15B 109.5
H15A C15 H15B 109.5
C12 C15 H15C 109.5
H15A C15 H15C 109.5
H15B C15 H15C 109.5
C9 N1 C10 120.80(19)
C14 N2 C10 115.7(3)
C2 O1 H1 109.5

loop_
_geom_bond_atom_site_label_1
_geom_bond_atom_site_label_2
_geom_bond_distance
C1 C6 1.395(3)
C1 C2 1.417(3)
C1 C9 1.443(4)
C2 O1 1.345(3)
C2 C3 1.399(3)
C3 C4 1.388(3)
C3 C7 1.464(3)
C4 C5 1.387(4)
C4 H4 0.9300
C5 C6 1.383(3)
C5 C8 1.498(4)
C6 H6 0.9300
C7 O2 1.210(3)
C7 H7 0.9300
C8 H8A 0.9600
C8 H8B 0.9600
C8 H8C 0.9600
C9 N1 1.282(3)
C9 H9 0.9300
C10 N2 1.335(3)
C10 C11 1.373(4)
C10 N1 1.414(3)
C11 C12 1.385(4)
C11 H11 0.9300
C12 C13 1.377(4)
C12 C15 1.508(4)
C13 C14 1.379(4)
C13 H13 0.9300
C14 N2 1.327(4)
C14 H14 0.9300
C15 H15A 0.9600
C15 H15B 0.9600
C15 H15C 0.9600
O1 H1 0.8200

loop_
_geom_hbond_atom_site_label_D
_geom_hbond_atom_site_label_H
_geom_hbond_atom_site_label_A
_geom_hbond_site_symmetry_A
_geom_hbond_distance_DH
_geom_hbond_distance_HA
_geom_hbond_distance_DA
_geom_hbond_angle_DHA
O1 H1 N1 . 0.82 1.84 2.576(3) 148.4
C8 H8B O2 1_655 0.96 2.63 3.474(4) 146.8
C9 H9 O2 1_665 0.93 2.76 3.618(3) 153.4
C14 H14 O1 1_665 0.93 2.77 3.626(3) 152.8
C15 H15B O2 2_554 0.96 2.61 3.516(4) 157.9
C7 H7 N2 1_445 0.93 2.67 3.521(4) 152.1

loop_
_geom_torsion_atom_site_label_1
_geom_torsion_atom_site_label_2
_geom_torsion_atom_site_label_3
_geom_torsion_atom_site_label_4
_geom_torsion
C6 C1 C2 O1 -179.2(2)
C9 C1 C2 O1 0.2(3)
C6 C1 C2 C3 0.9(3)
C9 C1 C2 C3 -179.7(2)
O1 C2 C3 C4 179.4(2)
C1 C2 C3 C4 -0.7(3)
O1 C2 C3 C7 1.1(4)
C1 C2 C3 C7 -178.9(2)
C2 C3 C4 C5 0.4(4)
C7 C3 C4 C5 178.6(2)
C3 C4 C5 C6 -0.2(4)
C3 C4 C5 C8 -178.9(2)
C4 C5 C6 C1 0.4(3)
C8 C5 C6 C1 179.1(2)
C2 C1 C6 C5 -0.7(4)
C9 C1 C6 C5 179.8(2)
C4 C3 C7 O2 3.6(5)
C2 C3 C7 O2 -178.2(3)
C6 C1 C9 N1 -179.5(2)
C2 C1 C9 N1 1.0(3)
N2 C10 C11 C12 1.2(4)
N1 C10 C11 C12 -178.8(2)
C10 C11 C12 C13 -0.2(4)
C10 C11 C12 C15 -179.9(3)
C11 C12 C13 C14 -2.0(4)
C15 C12 C13 C14 177.8(3)
C12 C13 C14 N2 3.5(5)
C1 C9 N1 C10 -179.5(2)
N2 C10 N1 C9 0.7(3)
C11 C10 N1 C9 -179.4(2)
C13 C14 N2 C10 -2.5(4)
C11 C10 N2 C14 0.2(4)
N1 C10 N2 C14 -179.9(2)

loop_
_cod_related_entry_id
_cod_related_entry_database
_cod_related_entry_code
1 ChemSpider 30655204
